data_4003109
loop_
_publ_author_name
'Aulakh, Darpandeep'
'Islamoglu, Timur'
'Bagundes, Veronica F.'
'Varghese, Juby R.'
'Duell, Kyle'
'Joy, Monu'
'Teat, Simon J.'
'Farha, Omar K.'
'Wriedt, Mario'

_publ_section_title
;
 Rational Design of Pore Size and Functionality in a Series of
 Isoreticular Zwitterionic Metal--Organic Frameworks
;
_journal_issue 22
_journal_name_full 'Chemistry of Materials'
_journal_page_first 8332
_journal_paper_doi 10.1021/acs.chemmater.8b03885
_journal_volume 30
_journal_year 2018
_chemical_formula_sum 'C71 H49.5 B F5 N8.5 Ni3 O16'
_chemical_formula_weight 1559.63
_space_group_crystal_system cubic
_space_group_IT_number 217
_space_group_name_Hall 'I -4 2 3'
_space_group_name_H-M_alt 'I -4 3 m'
_atom_sites_solution_hydrogens geom
_atom_sites_solution_primary 'intrinsic phasing'
_atom_sites_solution_secondary difmap
_audit_creation_method SHELXL-2014/7
_cell_angle_alpha 90
_cell_angle_beta 90
_cell_angle_gamma 90
_cell_formula_units_Z 8
_cell_length_a 31.9734(9)
_cell_length_b 31.9734(9)
_cell_length_c 31.9734(9)
_cell_measurement_reflns_used 9711
_cell_measurement_temperature 100(2)
_cell_measurement_theta_max 28.934
_cell_measurement_theta_min 2.599
_cell_volume 32686.4(16)
_computing_cell_refinement 'Bruker SAINT v8.34a'
_computing_data_collection 'Bruker APEX 2'
_computing_data_reduction 'Bruker SAINT v8.34a'
_computing_molecular_graphics 'Bruker SHELXTL'
_computing_publication_material 'Bruker SHELXTL & local programs'
_computing_structure_refinement 'SHELXL-2014/7 (Sheldrick, 2014)'
_computing_structure_solution 'Bruker SHELXTL 2014/4'
_diffrn_ambient_temperature 100(2)
_diffrn_detector_area_resol_mean 10.42
_diffrn_measured_fraction_theta_full 0.999
_diffrn_measured_fraction_theta_max 0.999
_diffrn_measurement_device_type 'Bruker D8 with PHOTON 100 detector'
_diffrn_measurement_method '\w/\q shutterless scans'
_diffrn_radiation_type synchrotron
_diffrn_radiation_wavelength 0.7749
_diffrn_reflns_av_R_equivalents 0.0430
_diffrn_reflns_av_unetI/netI 0.0157
_diffrn_reflns_Laue_measured_fraction_full 0.999
_diffrn_reflns_Laue_measured_fraction_max 0.999
_diffrn_reflns_limit_h_max 39
_diffrn_reflns_limit_h_min -39
_diffrn_reflns_limit_k_max 39
_diffrn_reflns_limit_k_min -39
_diffrn_reflns_limit_l_max 39
_diffrn_reflns_limit_l_min -39
_diffrn_reflns_number 161125
_diffrn_reflns_point_group_measured_fraction_full 0.999
_diffrn_reflns_point_group_measured_fraction_max 0.999
_diffrn_reflns_theta_full 27.706
_diffrn_reflns_theta_max 28.934
_diffrn_reflns_theta_min 2.196
_diffrn_source 'Advanced Light Source station 11.3.1'
_exptl_absorpt_coefficient_mu 0.478
_exptl_absorpt_correction_T_max 0.967
_exptl_absorpt_correction_T_min 0.863
_exptl_absorpt_correction_type multi-scan
_exptl_absorpt_process_details 'SADABS 2014/5 Bruker AXS Madison WI USA'
_exptl_crystal_colour green
_exptl_crystal_density_diffrn 0.634
_exptl_crystal_description block
_exptl_crystal_F_000 6376
_exptl_crystal_size_max 0.140
_exptl_crystal_size_mid 0.140
_exptl_crystal_size_min 0.070
_refine_diff_density_max 1.290
_refine_diff_density_min -0.627
_refine_diff_density_rms 0.148
_refine_ls_abs_structure_details
;
 Flack x determined using 2552 quotients [(I+)-(I-)]/[(I+)+(I-)]
 (Parsons, Flack and Wagner, Acta Cryst. B69 (2013) 249-259).
;
_refine_ls_abs_structure_Flack 0.001(6)
_refine_ls_extinction_method none
_refine_ls_goodness_of_fit_ref 1.203
_refine_ls_hydrogen_treatment constr
_refine_ls_matrix_type full
_refine_ls_number_parameters 188
_refine_ls_number_reflns 6012
_refine_ls_number_restraints 34
_refine_ls_restrained_S_all 1.203
_refine_ls_R_factor_all 0.0932
_refine_ls_R_factor_gt 0.0843
_refine_ls_shift/su_max 0.001
_refine_ls_shift/su_mean 0.000
_refine_ls_structure_factor_coef Fsqd
_refine_ls_weighting_details 'w=1/[\s^2^(Fo^2^)+(0.1589P)^2^+51.4674P] where P=(Fo^2^+2Fc^2^)/3'
_refine_ls_weighting_scheme calc
_refine_ls_wR_factor_gt 0.2324
_refine_ls_wR_factor_ref 0.2516
_reflns_Friedel_coverage 0.894
_reflns_Friedel_fraction_full 0.999
_reflns_Friedel_fraction_max 0.999
_reflns_number_gt 5563
_reflns_number_total 6012
_reflns_threshold_expression 'I > 2\s(I)'
_cod_data_source_file cm8b03885_si_007.cif
_cod_data_source_block da99n_a
_cod_original_cell_volume 32686(3)
_cod_original_formula_sum 'C71 H49.50 B F5 N8.50 Ni3 O16'
_cod_database_code 4003109
_shelx_shelxl_version_number 2014/7
_shelx_space_group_comment
;
The symmetry employed for this shelxl refinement is uniquely defined
by the following loop, which should always be used as a source of
symmetry information in preference to the above space-group names.
They are only intended as comments.
;
_shelx_estimated_absorpt_t_min 0.936
_shelx_estimated_absorpt_t_max 0.967

loop_
_space_group_symop_operation_xyz
'x, y, z'
'-x, -y, z'
'-x, y, -z'
'x, -y, -z'
'z, x, y'
'z, -x, -y'
'-z, -x, y'
'-z, x, -y'
'y, z, x'
'-y, z, -x'
'y, -z, -x'
'-y, -z, x'
'y, x, z'
'-y, -x, z'
'y, -x, -z'
'-y, x, -z'
'x, z, y'
'-x, z, -y'
'-x, -z, y'
'x, -z, -y'
'z, y, x'
'z, -y, -x'
'-z, y, -x'
'-z, -y, x'
'x+1/2, y+1/2, z+1/2'
'-x+1/2, -y+1/2, z+1/2'
'-x+1/2, y+1/2, -z+1/2'
'x+1/2, -y+1/2, -z+1/2'
'z+1/2, x+1/2, y+1/2'
'z+1/2, -x+1/2, -y+1/2'
'-z+1/2, -x+1/2, y+1/2'
'-z+1/2, x+1/2, -y+1/2'
'y+1/2, z+1/2, x+1/2'
'-y+1/2, z+1/2, -x+1/2'
'y+1/2, -z+1/2, -x+1/2'
'-y+1/2, -z+1/2, x+1/2'
'y+1/2, x+1/2, z+1/2'
'-y+1/2, -x+1/2, z+1/2'
'y+1/2, -x+1/2, -z+1/2'
'-y+1/2, x+1/2, -z+1/2'
'x+1/2, z+1/2, y+1/2'
'-x+1/2, z+1/2, -y+1/2'
'-x+1/2, -z+1/2, y+1/2'
'x+1/2, -z+1/2, -y+1/2'
'z+1/2, y+1/2, x+1/2'
'z+1/2, -y+1/2, -x+1/2'
'-z+1/2, y+1/2, -x+1/2'
'-z+1/2, -y+1/2, x+1/2'

loop_
_atom_site_label
_atom_site_type_symbol
_atom_site_fract_x
_atom_site_fract_y
_atom_site_fract_z
_atom_site_U_iso_or_equiv
_atom_site_adp_type
_atom_site_occupancy
_atom_site_site_symmetry_order
_atom_site_calc_flag
_atom_site_refinement_flags_posn
_atom_site_refinement_flags_adp
_atom_site_refinement_flags_occupancy
_atom_site_disorder_group
Ni1 Ni 0.84378(2) 0.08031(2) 0.15622(2) 0.0271(3) Uani 1 2 d S T P .
F1 F 0.86914(11) 0.13086(11) 0.13086(11) 0.0255(13) Uani 1 6 d S T P .
O1 O 0.78562(15) 0.10545(19) 0.1534(2) 0.0751(19) Uani 1 1 d . . . .
C1 C 0.7720(3) 0.1354(2) 0.1354(2) 0.0450(19) Uani 1 2 d S T P .
C2 C 0.7335(4) 0.1545(4) 0.1545(4) 0.089(5) Uani 1 2 d S T P .
C3' C 0.7186(6) 0.1946(7) 0.1403(7) 0.071(4) Uiso 0.5 1 d . . P 2
H3' H 0.7315 0.2079 0.1172 0.085 Uiso 0.5 1 calc R U P 2
C4' C 0.6855(8) 0.2135(8) 0.1606(8) 0.090(6) Uiso 0.5 1 d . . P 2
H4' H 0.6717 0.2368 0.1483 0.108 Uiso 0.5 1 calc R U P 2
C5' C 0.6725(11) 0.1986(8) 0.1986(8) 0.085(8) Uiso 0.5 2 d S . P 2
C3 C 0.7065(7) 0.1798(7) 0.1287(7) 0.076(5) Uiso 0.5 1 d . . P 1
H3 H 0.7121 0.1840 0.0998 0.091 Uiso 0.5 1 calc R U P 1
C4 C 0.6720(7) 0.1979(8) 0.1477(8) 0.085(5) Uiso 0.5 1 d . . P 1
H4 H 0.6577 0.2203 0.1345 0.102 Uiso 0.5 1 calc R U P 1
C5 C 0.6593(10) 0.1841(7) 0.1841(7) 0.075(6) Uiso 0.5 2 d S . P 1
N1 N 0.6241(10) 0.2054(7) 0.2054(7) 0.093(8) Uiso 0.5 2 d DS . P 1
C6 C 0.6043(13) 0.1864(10) 0.2407(14) 0.086(12) Uiso 0.25 1 d D . P 1
H6 H 0.6130 0.1599 0.2511 0.103 Uiso 0.25 1 calc R U P 1
C7 C 0.5717(12) 0.2086(8) 0.2589(13) 0.078(10) Uiso 0.25 1 d D . P 1
H7 H 0.5521 0.1943 0.2759 0.093 Uiso 0.25 1 calc R U P 1
C8 C 0.5672(5) 0.2526(4) 0.2526(4) 0.113(6) Uani 1 2 d DS T P .
C9 C 0.5943(11) 0.2748(10) 0.2241(12) 0.075(9) Uiso 0.25 1 d D . P 1
H9 H 0.5921 0.3041 0.2202 0.090 Uiso 0.25 1 calc R U P 1
C10 C 0.6240(11) 0.2509(9) 0.2026(12) 0.071(9) Uiso 0.25 1 d D . P 1
H10 H 0.6444 0.2646 0.1860 0.086 Uiso 0.25 1 calc R U P 1
N1' N 0.6356(10) 0.2174(8) 0.2174(8) 0.114(11) Uiso 0.5 2 d DS . P 2
C6' C 0.5981(11) 0.1918(12) 0.2205(16) 0.091(13) Uiso 0.25 1 d D . P 2
H6' H 0.5979 0.1633 0.2121 0.109 Uiso 0.25 1 calc R U P 2
C7' C 0.5621(11) 0.2114(10) 0.2366(14) 0.086(11) Uiso 0.25 1 d D . P 2
H7' H 0.5357 0.1977 0.2368 0.103 Uiso 0.25 1 calc R U P 2
C9' C 0.6059(12) 0.2759(14) 0.2551(19) 0.14(2) Uiso 0.25 1 d D . P 2
H9' H 0.6074 0.3023 0.2687 0.165 Uiso 0.25 1 calc R U P 2
C10' C 0.6414(13) 0.2574(15) 0.236(2) 0.14(2) Uiso 0.25 1 d D . P 2
H10' H 0.6678 0.2710 0.2364 0.170 Uiso 0.25 1 calc R U P 2
C13 C 0.5360(5) 0.2761(5) 0.2761(5) 0.100(6) Uani 1 2 d S T P .
C11 C 0.5086(7) 0.3266(6) 0.3266(6) 0.065(6) Uani 0.5 2 d S T P 1
H11 H 0.5132 0.3474 0.3474 0.078 Uiso 0.5 2 calc R U P 1
C12 C 0.5421(9) 0.3074(11) 0.3074(11) 0.134(19) Uani 0.5 2 d S T P 1
H12 H 0.5698 0.3152 0.3152 0.161 Uiso 0.5 2 calc R U P 1
C14 C 0.4958(11) 0.2666(7) 0.2666(7) 0.091(10) Uani 0.5 2 d S T P 1
H14 H 0.4897 0.2460 0.2460 0.109 Uiso 0.5 2 calc R U P 1
C15 C 0.4639(7) 0.2868(5) 0.2868(5) 0.062(5) Uani 0.5 2 d S T P 1
H15 H 0.4358 0.2799 0.2799 0.075 Uiso 0.5 2 calc R U P 1
C11' C 0.4876(5) 0.2810(6) 0.3321(5) 0.064(4) Uani 0.5 1 d . . P 2
H11' H 0.4769 0.2706 0.3578 0.077 Uiso 0.5 1 calc R U P 2
C12' C 0.5197(7) 0.2593(7) 0.3124(7) 0.087(7) Uani 0.5 1 d . . P 2
H12' H 0.5300 0.2338 0.3236 0.104 Uiso 0.5 1 calc R U P 2
N2 N 0.4710(2) 0.31627(16) 0.31627(16) 0.0440(16) Uani 1 2 d S T P .
O2 O 0.8378(2) 0.05186(14) 0.10060(14) 0.0634(16) Uani 1 1 d . . . .
C16 C 0.8369(3) 0.06391(17) 0.06391(17) 0.0379(17) Uani 1 2 d S T P .
C17 C 0.8358(3) 0.03079(18) 0.03079(18) 0.045(2) Uani 1 2 d S T P .
C18 C 0.8247(4) -0.0097(4) 0.0404(4) 0.041(2) Uiso 0.5 1 d . . P 1
N3 N 0.8135(13) -0.023(3) 0.082(3) 0.11(2) Uiso 0.125 1 d . . P 1
C18' C 0.8470(5) -0.0106(5) 0.0420(5) 0.059(3) Uiso 0.5 1 d . . P 2
N3' N 0.8593(11) -0.0238(18) 0.0821(19) 0.063(12) Uiso 0.125 1 d . . P 2

loop_
_atom_site_aniso_label
_atom_site_aniso_U_11
_atom_site_aniso_U_22
_atom_site_aniso_U_33
_atom_site_aniso_U_23
_atom_site_aniso_U_13
_atom_site_aniso_U_12
Ni1 0.0281(3) 0.0251(4) 0.0281(3) -0.0019(2) 0.0042(3) 0.0019(2)
F1 0.0255(13) 0.0255(13) 0.0255(13) -0.0022(14) 0.0022(14) 0.0022(14)
O1 0.039(2) 0.068(3) 0.118(5) 0.048(3) 0.034(3) 0.020(2)
C1 0.041(4) 0.047(3) 0.047(3) -0.004(4) 0.009(3) 0.009(3)
C2 0.063(7) 0.102(6) 0.102(6) 0.043(9) 0.052(6) 0.052(6)
C8 0.081(10) 0.128(9) 0.128(9) -0.012(12) 0.038(7) 0.038(7)
C13 0.060(8) 0.120(8) 0.120(8) -0.001(11) 0.038(6) 0.038(6)
C11 0.050(12) 0.072(9) 0.072(9) -0.004(11) 0.016(7) 0.016(7)
C12 0.036(13) 0.18(3) 0.18(3) -0.05(4) 0.032(13) 0.032(13)
C14 0.10(2) 0.087(12) 0.087(12) -0.013(16) 0.036(13) 0.036(13)
C15 0.055(12) 0.066(8) 0.066(8) -0.006(11) 0.015(7) 0.015(7)
C11' 0.058(9) 0.075(10) 0.061(9) -0.007(8) 0.015(7) 0.016(7)
C12' 0.090(13) 0.076(12) 0.094(13) 0.025(10) 0.041(11) 0.054(11)
N2 0.036(4) 0.048(2) 0.048(2) -0.008(3) 0.007(2) 0.007(2)
O2 0.117(5) 0.037(2) 0.035(2) -0.0106(18) 0.007(3) -0.023(3)
C16 0.042(4) 0.036(2) 0.036(2) -0.009(3) -0.004(2) -0.004(2)
C17 0.063(6) 0.036(2) 0.036(2) -0.012(3) 0.002(2) 0.002(2)

loop_
_atom_type_symbol
_atom_type_description
_atom_type_scat_dispersion_real
_atom_type_scat_dispersion_imag
_atom_type_scat_source
C C 0.0040 0.0020 'XDISP Program in WinGX L.Kissel & R.H.Pratt Acta Cryst A46 170 1990'
H H 0.0000 0.0000 'XDISP Program in WinGX L.Kissel & R.H.Pratt Acta Cryst A46 170 1990'
B B 0.0020 0.0008 'XDISP Program in WinGX L.Kissel & R.H.Pratt Acta Cryst A46 170 1990'
N N 0.0076 0.0040 'XDISP Program in WinGX L.Kissel & R.H.Pratt Acta Cryst A46 170 1990'
O O 0.0132 0.0074 'XDISP Program in WinGX L.Kissel & R.H.Pratt Acta Cryst A46 170 1990'
F F 0.0211 0.0125 'XDISP Program in WinGX L.Kissel & R.H.Pratt Acta Cryst A46 170 1990'
Ni Ni 0.3262 1.3024 'XDISP Program in WinGX L.Kissel & R.H.Pratt Acta Cryst A46 170 1990'

loop_
_geom_angle_atom_site_label_1
_geom_angle_atom_site_label_2
_geom_angle_atom_site_label_3
_geom_angle
_geom_angle_site_symmetry_1
_geom_angle_site_symmetry_3
F1 Ni1 O2 92.65(19) . .
F1 Ni1 O2 92.65(19) . 23_656
O2 Ni1 O2 87.9(4) . 23_656
F1 Ni1 O1 91.9(2) . .
O2 Ni1 O1 93.0(3) . .
O2 Ni1 O1 175.3(2) 23_656 .
F1 Ni1 O1 91.9(2) . 23_656
O2 Ni1 O1 175.3(2) . 23_656
O2 Ni1 O1 93.0(3) 23_656 23_656
O1 Ni1 O1 85.7(5) . 23_656
F1 Ni1 N2 178.2(3) . 30
O2 Ni1 N2 88.7(2) . 30
O2 Ni1 N2 88.7(2) 23_656 30
O1 Ni1 N2 86.8(2) . 30
O1 Ni1 N2 86.8(2) 23_656 30
Ni1 F1 Ni1 120.0 . 10_656
Ni1 F1 Ni1 120.000(1) . 7_665
Ni1 F1 Ni1 120.0 10_656 7_665
C1 O1 Ni1 132.1(5) . .
O1 C1 O1 129.4(9) . 17
O1 C1 C2 115.3(4) . .
O1 C1 C2 115.3(4) 17 .
C3' C2 C3' 116.8(18) . 17
C3 C2 C3 106.5(19) . 17
C3' C2 C1 120.3(9) . .
C3' C2 C1 120.3(9) 17 .
C3 C2 C1 119.1(11) . .
C3 C2 C1 119.1(11) 17 .
C4' C3' C2 119.8(18) . .
C4' C3' H3' 120.1 . .
C2 C3' H3' 120.1 . .
C5' C4' C3' 120(2) . .
C5' C4' H4' 120.2 . .
C3' C4' H4' 120.2 . .
C4' C5' C4' 122(3) 17 .
C4' C5' N1' 117.9(17) 17 .
C4' C5' N1' 117.9(17) . .
C4 C3 C2 117.3(19) . .
C4 C3 H3 121.3 . .
C2 C3 H3 121.3 . .
C5 C4 C3 120(2) . .
C5 C4 H4 120.1 . .
C3 C4 H4 120.1 . .
C4 C5 C4 120(3) . 17
C4 C5 N1 119.3(16) . .
C4 C5 N1 119.3(16) 17 .
C6 N1 C6 118(3) 17 .
C6 N1 C10 35(2) 17 .
C6 N1 C10 118(3) . .
C6 N1 C10 118(3) 17 17
C6 N1 C10 35(2) . 17
C10 N1 C10 97(4) . 17
C6 N1 C5 120.2(15) 17 .
C6 N1 C5 120.2(15) . .
C10 N1 C5 116(2) . .
C10 N1 C5 116(2) 17 .
C7 C6 N1 116(3) . .
C7 C6 H6 121.8 . .
N1 C6 H6 121.8 . .
C6 C7 C8 121(3) . .
C6 C7 H7 119.3 . .
C8 C7 H7 119.3 . .
C7' C8 C7' 47(4) . 17
C7 C8 C7 105(3) . 17
C7 C8 C9 41(2) . 17
C7 C8 C9 121(2) 17 17
C7 C8 C9 121(2) . .
C7 C8 C9 41(2) 17 .
C9 C8 C9 105(3) 17 .
C7' C8 C9' 109(3) . 17
C7' C8 C9' 126(3) 17 17
C7' C8 C9' 126(3) . .
C7' C8 C9' 109(3) 17 .
C9' C8 C9' 38(5) 17 .
C7' C8 C13 126(2) . .
C7' C8 C13 126(2) 17 .
C7 C8 C13 120.3(15) . .
C7 C8 C13 120.3(15) 17 .
C9 C8 C13 119.0(15) 17 .
C9 C8 C13 119.0(15) . .
C9' C8 C13 107(2) 17 .
C9' C8 C13 107(2) . .
C10 C9 C8 117(2) . .
C10 C9 H9 121.6 . .
C8 C9 H9 121.6 . .
C9 C10 N1 121(3) . .
C9 C10 H10 119.5 . .
N1 C10 H10 119.5 . .
C10' N1' C10' 39(5) 17 .
C10' N1' C5' 116(3) 17 .
C10' N1' C5' 116(3) . .
C10' N1' C6' 106(3) 17 .
C10' N1' C6' 125(3) . .
C5' N1' C6' 118(3) . .
C10' N1' C6' 125(3) 17 17
C10' N1' C6' 106(3) . 17
C5' N1' C6' 118(3) . 17
C6' N1' C6' 53(5) . 17
C7' C6' N1' 117(3) . .
C7' C6' H6' 121.6 . .
N1' C6' H6' 121.6 . .
C6' C7' C8 117(2) . .
C6' C7' H7' 121.7 . .
C8 C7' H7' 121.7 . .
C10' C9' C8 117(3) . .
C10' C9' H9' 121.7 . .
C8 C9' H9' 121.7 . .
C9' C10' N1' 117(3) . .
C9' C10' H10' 121.6 . .
N1' C10' H10' 121.6 . .
C12' C13 C12' 120.7(16) 17 .
C14 C13 C12 116.3(18) . .
C14 C13 C8 115(2) . .
C12' C13 C8 119.5(8) 17 .
C12' C13 C8 119.5(8) . .
C12 C13 C8 128.9(19) . .
N2 C11 C12 120(3) . .
N2 C11 H11 120.1 . .
C12 C11 H11 120.1 . .
C11 C12 C13 121(3) . .
C11 C12 H12 119.5 . .
C13 C12 H12 119.5 . .
C13 C14 C15 120(3) . .
C13 C14 H14 120.2 . .
C15 C14 H14 120.2 . .
N2 C15 C14 122(3) . .
N2 C15 H15 118.9 . .
C14 C15 H15 118.9 . .
N2 C11' C12' 122.6(15) . .
N2 C11' H11' 118.7 . .
C12' C11' H11' 118.7 . .
C13 C12' C11' 117.7(15) . .
C13 C12' H12' 121.1 . .
C11' C12' H12' 121.1 . .
C11' N2 C11' 118.5(14) . 17
C11 N2 C15 120.9(16) . .
C11 N2 Ni1 121.6(12) . 36_554
C11' N2 Ni1 120.7(7) . 36_554
C11' N2 Ni1 120.7(7) 17 36_554
C15 N2 Ni1 117.5(11) . 36_554
C16 O2 Ni1 134.6(4) . .
O2 C16 O2 126.3(7) 17 .
O2 C16 C17 116.8(4) 17 .
O2 C16 C17 116.8(4) . .
C18 C17 C18 110.5(12) . 17
C18' C17 C18' 114.2(14) 17 .
C18 C17 C16 120.9(6) . .
C18 C17 C16 120.9(6) 17 .
C18' C17 C16 118.4(7) 17 .
C18' C17 C16 118.4(7) . .
C17 C18 C18 120.5(6) . 20
C17 C18 N3 123(4) . .
C18 C18 N3 116(4) 20 .
N3' C18' C17 126(3) . .
N3' C18' C18' 116(2) . 20
C17 C18' C18' 118.7(7) . 20

loop_
_geom_bond_atom_site_label_1
_geom_bond_atom_site_label_2
_geom_bond_distance
_geom_bond_site_symmetry_2
Ni1 F1 1.9816(9) .
Ni1 O2 2.007(4) .
Ni1 O2 2.007(4) 23_656
Ni1 O1 2.028(5) .
Ni1 O1 2.028(5) 23_656
Ni1 N2 2.059(7) 30
F1 Ni1 1.9818(9) 10_656
F1 Ni1 1.9818(9) 7_665
O1 C1 1.199(6) .
C1 O1 1.199(6) 17
C1 C2 1.505(12) .
C2 C3' 1.44(2) .
C2 C3' 1.44(2) 17
C2 C3 1.44(2) .
C2 C3 1.44(2) 17
C3' C4' 1.38(3) .
C3' H3' 0.9500 .
C4' C5' 1.37(3) .
C4' H4' 0.9500 .
C5' C4' 1.37(3) 17
C5' N1' 1.45(4) .
C3 C4 1.38(3) .
C3 H3 0.9500 .
C4 C5 1.31(3) .
C4 H4 0.9500 .
C5 C4 1.31(3) 17
C5 N1 1.48(4) .
N1 C6 1.43(3) 17
N1 C6 1.43(3) .
N1 C10 1.46(3) .
N1 C10 1.46(3) 17
C6 C7 1.39(3) .
C6 H6 0.9500 .
C7 C8 1.43(3) .
C7 H7 0.9500 .
C8 C7' 1.42(3) .
C8 C7' 1.42(3) 17
C8 C7 1.43(3) 17
C8 C9 1.44(3) 17
C8 C9 1.44(3) .
C8 C9' 1.45(3) 17
C8 C9' 1.45(3) .
C8 C13 1.455(19) .
C9 C10 1.40(3) .
C9 H9 0.9500 .
C10 H10 0.9500 .
N1' C10' 1.43(3) 17
N1' C10' 1.43(3) .
N1' C6' 1.46(3) .
N1' C6' 1.46(3) 17
C6' C7' 1.41(3) .
C6' H6' 0.9500 .
C7' H7' 0.9500 .
C9' C10' 1.41(3) .
C9' H9' 0.9500 .
C10' H10' 0.9500 .
C13 C14 1.36(4) .
C13 C12' 1.38(2) 17
C13 C12' 1.38(2) .
C13 C12 1.43(5) .
C11 N2 1.29(3) .
C11 C12 1.38(3) .
C11 H11 0.9500 .
C12 H12 0.9500 .
C14 C15 1.37(3) .
C14 H14 0.9500 .
C15 N2 1.35(3) .
C15 H15 0.9500 .
C11' N2 1.344(19) .
C11' C12' 1.39(2) .
C11' H11' 0.9500 .
C12' H12' 0.9500 .
N2 C11' 1.344(19) 17
N2 Ni1 2.059(7) 36_554
O2 C16 1.235(6) .
C16 O2 1.235(6) 17
C16 C17 1.498(11) .
C17 C18 1.376(13) .
C17 C18 1.376(13) 17
C17 C18' 1.416(17) 17
C17 C18' 1.416(17) .
C18 C18 1.39(3) 20
C18 N3 1.44(10) .
C18' N3' 1.41(6) .
C18' C18' 1.42(3) 20
